data_7045017
loop_
_publ_author_name
'Tsitovich, Pavel B.'
'Tittiris, Timothy Y.'
'Cox, Jordan M.'
'Benedict, Jason B.'
'Morrow, Janet R.'

_publ_section_title
;
 Fe(ii) and Co(ii) N-methylated CYCLEN complexes as paraSHIFT agents with
 large temperature dependent shifts.
;
_journal_issue 3
_journal_name_full 'Dalton transactions (Cambridge, England : 2003)'
_journal_page_first 916
_journal_page_last 924
_journal_paper_doi 10.1039/c7dt03812g
_journal_volume 47
_journal_year 2018
_chemical_formula_moiety 'C22 H34 Co N6, Cl4 Co'
_chemical_formula_sum 'C22 H34 Cl4 Co2 N6'
_chemical_formula_weight 642.21
_chemical_name_systematic Co(BMPC)
_space_group_crystal_system monoclinic
_space_group_IT_number 14
_space_group_name_Hall '-P 2yn'
_space_group_name_H-M_alt 'P 1 21/n 1'
_symmetry_space_group_name_Hall '-P 2yn'
_symmetry_space_group_name_H-M 'P 1 21/n 1'
_atom_sites_solution_hydrogens geom
_atom_sites_solution_primary iterative
_audit_creation_date 2017-10-04
_audit_creation_method
;
Olex2 1.2
(compiled 2017.08.10 svn.r3458 for OlexSys, GUI svn.r5381)
;
_audit_update_record
;
2017-10-04 deposited with the CCDC.
2017-12-11 downloaded from the CCDC.
;
_cell_angle_alpha 90
_cell_angle_beta 104.3640(8)
_cell_angle_gamma 90
_cell_formula_units_Z 4
_cell_length_a 13.8045(5)
_cell_length_b 12.9067(5)
_cell_length_c 15.2447(6)
_cell_measurement_reflns_used 9588
_cell_measurement_temperature 90
_cell_measurement_theta_max 33.67
_cell_measurement_theta_min 2.19
_cell_volume 2631.25(17)
_computing_cell_refinement 'SAINT v8.34A (Bruker, 2013)'
_computing_data_reduction 'SAINT v8.34A (Bruker, 2013)'
_computing_molecular_graphics 'Olex2 (Dolomanov et al., 2009)'
_computing_publication_material 'Olex2 (Dolomanov et al., 2009)'
_computing_structure_refinement 'XL (Sheldrick, 2008)'
_computing_structure_solution 'olex2.solve (Bourhis et al., 2015)'
_diffrn_ambient_temperature 90
_diffrn_detector 'Bruker APEX2 area detector'
_diffrn_detector_area_resol_mean 7.9
_diffrn_detector_type 'CCD area detector'
_diffrn_measured_fraction_theta_full 1.000
_diffrn_measured_fraction_theta_max 0.999
_diffrn_measurement_device 'three-circle diffractometer'
_diffrn_measurement_device_type 'Bruker SMART APEX2 area detector'
_diffrn_measurement_method '\w and \f scans'
_diffrn_radiation_monochromator 'mirror optics'
_diffrn_radiation_probe x-ray
_diffrn_radiation_type MoK\a
_diffrn_radiation_wavelength 0.71073
_diffrn_radiation_xray_symbol K-L~3~
_diffrn_reflns_av_R_equivalents 0.0250
_diffrn_reflns_av_unetI/netI 0.0154
_diffrn_reflns_Laue_measured_fraction_full 1.000
_diffrn_reflns_Laue_measured_fraction_max 0.999
_diffrn_reflns_limit_h_max 21
_diffrn_reflns_limit_h_min -21
_diffrn_reflns_limit_k_max 20
_diffrn_reflns_limit_k_min -20
_diffrn_reflns_limit_l_max 23
_diffrn_reflns_limit_l_min -23
_diffrn_reflns_number 72080
_diffrn_reflns_point_group_measured_fraction_full 1.000
_diffrn_reflns_point_group_measured_fraction_max 0.999
_diffrn_reflns_theta_full 26.000
_diffrn_reflns_theta_max 33.757
_diffrn_reflns_theta_min 1.783
_diffrn_source 'microfocus rotating anode'
_diffrn_source_type 'Incoatec I\ms'
_diffrn_standards_number 0
_exptl_absorpt_coefficient_mu 1.691
_exptl_absorpt_correction_T_max 0.7467
_exptl_absorpt_correction_T_min 0.6085
_exptl_absorpt_correction_type multi-scan
_exptl_absorpt_process_details
'SADABS-2014/2 (Bruker,2014/2) was used for absorption correction. wR2(int) was 0.1066 before and 0.0368 after correction. The Ratio of minimum to maximum transmission is 0.8149. The \l/2 correction factor is 0.00150.'
_exptl_crystal_colour green
_exptl_crystal_colour_primary green
_exptl_crystal_density_diffrn 1.621
_exptl_crystal_description plate
_exptl_crystal_F_000 1320
_exptl_crystal_size_max 0.24
_exptl_crystal_size_mid 0.1
_exptl_crystal_size_min 0.04
_refine_diff_density_max 0.977
_refine_diff_density_min -0.469
_refine_diff_density_rms 0.070
_refine_ls_extinction_method none
_refine_ls_goodness_of_fit_ref 1.041
_refine_ls_hydrogen_treatment constr
_refine_ls_matrix_type full
_refine_ls_number_parameters 309
_refine_ls_number_reflns 10527
_refine_ls_number_restraints 0
_refine_ls_restrained_S_all 1.041
_refine_ls_R_factor_all 0.0274
_refine_ls_R_factor_gt 0.0228
_refine_ls_shift/su_max 0.003
_refine_ls_shift/su_mean 0.000
_refine_ls_structure_factor_coef Fsqd
_refine_ls_weighting_details 'w=1/[\s^2^(Fo^2^)+(0.0313P)^2^+1.1026P] where P=(Fo^2^+2Fc^2^)/3'
_refine_ls_weighting_scheme calc
_refine_ls_wR_factor_gt 0.0593
_refine_ls_wR_factor_ref 0.0617
_reflns_Friedel_coverage 0.000
_reflns_number_gt 9379
_reflns_number_total 10527
_reflns_threshold_expression 'I > 2\s(I)'
_cod_data_source_file c7dt03812g2.cif
_cod_data_source_block jmc_071403_0m
_cod_depositor_comments 'Adding full bibliography for 7045017.cif.'
_cod_database_code 7045017
_shelx_shelxl_version_number 2016/6
_shelx_space_group_comment
;
The symmetry employed for this shelxl refinement is uniquely defined
by the following loop, which should always be used as a source of
symmetry information in preference to the above space-group names.
They are only intended as comments.
;
_olex2_refinement_description
;
1. Fixed Uiso
 At 1.2 times of:
  All C(H) groups, All C(H,H) groups, All N(H) groups
 At 1.5 times of:
  All C(H,H,H) groups
2.a Ternary CH refined with riding coordinates:
 N6(H6), N4(H4)
2.b Secondary CH2 refined with riding coordinates:
 C22(H22a,H22b), C1(H1a,H1b), C20(H20a,H20b), C10(H10a,H10b), C21(H21a,H21b),
 C8(H8a,H8b), C12(H12a,H12b), C11(H11a,H11b), C19(H19a,H19b), C9(H9a,H9b)
2.c Aromatic/amide H refined with riding coordinates:
 C14(H14), C16(H16), C3(H3), C15(H15), C4(H4a), C5(H5)
2.d Idealised Me refined as rotating group:
 C7(H7a,H7b,H7c), C18(H18a,H18b,H18c)
;
_olex2_submission_special_instructions 'No special instructions were received'

loop_
_space_group_symop_operation_xyz
'x, y, z'
'-x+1/2, y+1/2, -z+1/2'
'-x, -y, -z'
'x-1/2, -y-1/2, z-1/2'

loop_
_atom_site_label
_atom_site_type_symbol
_atom_site_fract_x
_atom_site_fract_y
_atom_site_fract_z
_atom_site_U_iso_or_equiv
_atom_site_adp_type
_atom_site_occupancy
_atom_site_site_symmetry_order
_atom_site_calc_flag
_atom_site_refinement_flags_posn
Co1 Co 0.51655(2) 0.68793(2) 0.74691(2) 0.00865(3) Uani 1 1 d .
Co2 Co 0.25083(2) 0.17369(2) 0.50874(2) 0.01265(3) Uani 1 1 d .
Cl1 Cl 0.29055(2) 0.08900(2) 0.39026(2) 0.01507(4) Uani 1 1 d .
Cl2 Cl 0.21681(2) 0.05142(2) 0.60434(2) 0.01444(4) Uani 1 1 d .
Cl3 Cl 0.38884(2) 0.26785(2) 0.57728(2) 0.01734(5) Uani 1 1 d .
Cl4 Cl 0.12211(2) 0.28671(2) 0.45875(2) 0.02691(6) Uani 1 1 d .
N1 N 0.51257(6) 0.85235(6) 0.71778(5) 0.01074(13) Uani 1 1 d .
N2 N 0.35180(6) 0.67462(6) 0.69256(6) 0.01117(13) Uani 1 1 d .
N6 N 0.64095(6) 0.67591(6) 0.68194(6) 0.01222(14) Uani 1 1 d .
H6 H 0.639484 0.738761 0.643269 0.015 Uiso 1 1 calc R
N3 N 0.64131(6) 0.75188(7) 0.85473(5) 0.01239(14) Uani 1 1 d .
N5 N 0.49552(6) 0.52926(6) 0.69022(6) 0.01175(13) Uani 1 1 d .
N4 N 0.50307(6) 0.60069(7) 0.86535(6) 0.01285(14) Uani 1 1 d .
H4 H 0.431608 0.603197 0.868482 0.015 Uiso 1 1 calc R
C22 C 0.73062(7) 0.76484(8) 0.81825(7) 0.01511(17) Uani 1 1 d .
H22A H 0.791720 0.764767 0.868648 0.018 Uiso 1 1 calc R
H22B H 0.726922 0.832117 0.786399 0.018 Uiso 1 1 calc R
C1 C 0.60382(8) 0.85323(8) 0.87588(7) 0.01592(17) Uani 1 1 d .
H1A H 0.659771 0.894444 0.912758 0.019 Uiso 1 1 calc R
H1B H 0.553765 0.843082 0.911704 0.019 Uiso 1 1 calc R
C20 C 0.63172(8) 0.58413(8) 0.62286(7) 0.01500(17) Uani 1 1 d .
H20A H 0.698403 0.564196 0.615244 0.018 Uiso 1 1 calc R
H20B H 0.588216 0.600444 0.562391 0.018 Uiso 1 1 calc R
C10 C 0.52888(8) 0.49153(8) 0.85197(7) 0.01480(17) Uani 1 1 d .
H10A H 0.510934 0.447017 0.898425 0.018 Uiso 1 1 calc R
H10B H 0.601656 0.485006 0.857759 0.018 Uiso 1 1 calc R
C14 C 0.22637(8) 0.56267(9) 0.60263(7) 0.01732(18) Uani 1 1 d .
H14 H 0.210178 0.503905 0.564262 0.021 Uiso 1 1 calc R
C13 C 0.32504(7) 0.59328(7) 0.63577(6) 0.01261(15) Uani 1 1 d .
C21 C 0.73599(7) 0.67757(8) 0.75327(7) 0.01551(17) Uani 1 1 d .
H21A H 0.792989 0.688683 0.725714 0.019 Uiso 1 1 calc R
H21B H 0.745846 0.610613 0.785961 0.019 Uiso 1 1 calc R
C7 C 0.43253(8) 0.83549(8) 0.55590(7) 0.01497(17) Uani 1 1 d .
H7A H 0.488084 0.801745 0.537689 0.022 Uiso 1 1 calc GR
H7B H 0.395705 0.879586 0.506455 0.022 Uiso 1 1 calc GR
H7C H 0.387514 0.782611 0.569635 0.022 Uiso 1 1 calc GR
C2 C 0.55676(7) 0.91100(7) 0.79008(7) 0.01278(15) Uani 1 1 d .
C16 C 0.17852(8) 0.70331(9) 0.68425(8) 0.01914(19) Uani 1 1 d .
H16 H 0.128384 0.743352 0.701267 0.023 Uiso 1 1 calc R
C8 C 0.66270(8) 0.68320(8) 0.93487(7) 0.01526(17) Uani 1 1 d .
H8A H 0.699865 0.722086 0.988720 0.018 Uiso 1 1 calc R
H8B H 0.704791 0.624411 0.924928 0.018 Uiso 1 1 calc R
C6 C 0.47275(7) 0.90052(7) 0.63835(6) 0.01165(15) Uani 1 1 d .
C12 C 0.40972(8) 0.53755(7) 0.61020(7) 0.01404(16) Uani 1 1 d .
H12A H 0.387688 0.467445 0.587326 0.017 Uiso 1 1 calc R
H12B H 0.430002 0.575962 0.561443 0.017 Uiso 1 1 calc R
C3 C 0.55889(8) 1.01779(8) 0.78752(8) 0.01689(18) Uani 1 1 d .
H3 H 0.590538 1.056580 0.839734 0.020 Uiso 1 1 calc R
C11 C 0.47146(8) 0.45795(8) 0.75842(7) 0.01465(17) Uani 1 1 d .
H11A H 0.490083 0.386139 0.746669 0.018 Uiso 1 1 calc R
H11B H 0.398759 0.459665 0.754246 0.018 Uiso 1 1 calc R
C19 C 0.58707(8) 0.49485(7) 0.66502(7) 0.01476(17) Uani 1 1 d .
H19A H 0.570762 0.436889 0.621296 0.018 Uiso 1 1 calc R
H19B H 0.636472 0.469682 0.719533 0.018 Uiso 1 1 calc R
C17 C 0.27939(7) 0.72904(8) 0.71748(7) 0.01375(16) Uani 1 1 d .
C9 C 0.56550(8) 0.64270(9) 0.95105(7) 0.01609(17) Uani 1 1 d .
H9A H 0.579652 0.587634 0.997708 0.019 Uiso 1 1 calc R
H9B H 0.529462 0.699460 0.973095 0.019 Uiso 1 1 calc R
C15 C 0.15175(8) 0.61994(10) 0.62686(8) 0.0208(2) Uani 1 1 d .
H15 H 0.083387 0.601892 0.604207 0.025 Uiso 1 1 calc R
C4 C 0.51371(8) 1.06729(8) 0.70686(8) 0.01839(19) Uani 1 1 d .
H4A H 0.511807 1.140793 0.703518 0.022 Uiso 1 1 calc R
C5 C 0.47161(7) 1.00814(8) 0.63162(7) 0.01553(17) Uani 1 1 d .
H5 H 0.441993 1.040709 0.575492 0.019 Uiso 1 1 calc R
C18 C 0.30916(8) 0.81753(8) 0.78187(8) 0.01871(19) Uani 1 1 d .
H18A H 0.371622 0.800494 0.826270 0.028 Uiso 1 1 calc GR
H18B H 0.256409 0.830338 0.813313 0.028 Uiso 1 1 calc GR
H18C H 0.318944 0.879745 0.748234 0.028 Uiso 1 1 calc GR

loop_
_atom_site_aniso_label
_atom_site_aniso_U_11
_atom_site_aniso_U_22
_atom_site_aniso_U_33
_atom_site_aniso_U_23
_atom_site_aniso_U_13
_atom_site_aniso_U_12
Co1 0.00883(5) 0.00852(5) 0.00894(5) 0.00070(4) 0.00284(4) 0.00041(4)
Co2 0.01376(6) 0.01236(6) 0.01296(6) 0.00188(4) 0.00544(5) 0.00142(4)
Cl1 0.01521(10) 0.01803(10) 0.01354(9) -0.00242(7) 0.00651(7) -0.00423(8)
Cl2 0.01399(9) 0.01513(10) 0.01573(10) 0.00304(7) 0.00656(8) 0.00084(7)
Cl3 0.02288(11) 0.01062(9) 0.01847(10) -0.00062(8) 0.00505(9) -0.00308(8)
Cl4 0.02234(12) 0.02816(14) 0.03265(14) 0.01743(11) 0.01136(11) 0.01186(10)
N1 0.0100(3) 0.0101(3) 0.0124(3) -0.0007(3) 0.0032(3) -0.0004(2)
N2 0.0113(3) 0.0102(3) 0.0124(3) 0.0020(3) 0.0038(3) 0.0004(2)
N6 0.0128(3) 0.0119(3) 0.0131(3) 0.0019(3) 0.0053(3) 0.0011(3)
N3 0.0115(3) 0.0143(3) 0.0114(3) 0.0014(3) 0.0030(3) 0.0002(3)
N5 0.0134(3) 0.0094(3) 0.0133(3) 0.0021(3) 0.0050(3) 0.0014(3)
N4 0.0116(3) 0.0151(4) 0.0125(3) 0.0028(3) 0.0042(3) 0.0016(3)
C22 0.0104(4) 0.0187(4) 0.0159(4) 0.0013(3) 0.0027(3) -0.0022(3)
C1 0.0181(4) 0.0163(4) 0.0122(4) -0.0033(3) 0.0014(3) 0.0000(3)
C20 0.0188(4) 0.0142(4) 0.0149(4) 0.0004(3) 0.0097(3) 0.0022(3)
C10 0.0152(4) 0.0141(4) 0.0160(4) 0.0058(3) 0.0057(3) 0.0025(3)
C14 0.0157(4) 0.0186(4) 0.0154(4) 0.0040(3) -0.0003(3) -0.0045(3)
C13 0.0135(4) 0.0111(4) 0.0124(4) 0.0027(3) 0.0017(3) -0.0013(3)
C21 0.0109(4) 0.0185(4) 0.0178(4) 0.0030(3) 0.0050(3) 0.0022(3)
C7 0.0153(4) 0.0154(4) 0.0128(4) 0.0020(3) 0.0010(3) -0.0014(3)
C2 0.0120(4) 0.0127(4) 0.0140(4) -0.0024(3) 0.0039(3) -0.0008(3)
C16 0.0117(4) 0.0257(5) 0.0208(5) 0.0059(4) 0.0054(3) 0.0027(4)
C8 0.0136(4) 0.0201(4) 0.0108(4) 0.0029(3) 0.0007(3) 0.0011(3)
C6 0.0090(3) 0.0118(4) 0.0147(4) 0.0017(3) 0.0041(3) 0.0003(3)
C12 0.0175(4) 0.0107(4) 0.0131(4) -0.0013(3) 0.0022(3) 0.0001(3)
C3 0.0161(4) 0.0122(4) 0.0223(5) -0.0045(3) 0.0047(4) -0.0013(3)
C11 0.0166(4) 0.0107(4) 0.0176(4) 0.0044(3) 0.0062(3) -0.0004(3)
C19 0.0176(4) 0.0110(4) 0.0176(4) 0.0008(3) 0.0080(3) 0.0039(3)
C17 0.0126(4) 0.0152(4) 0.0147(4) 0.0041(3) 0.0058(3) 0.0024(3)
C9 0.0160(4) 0.0221(5) 0.0106(4) 0.0030(3) 0.0042(3) 0.0015(3)
C15 0.0122(4) 0.0294(5) 0.0193(5) 0.0060(4) 0.0010(3) -0.0040(4)
C4 0.0171(4) 0.0096(4) 0.0284(5) -0.0006(4) 0.0056(4) 0.0008(3)
C5 0.0133(4) 0.0115(4) 0.0220(5) 0.0035(3) 0.0048(3) 0.0017(3)
C18 0.0188(5) 0.0186(5) 0.0217(5) -0.0018(4) 0.0106(4) 0.0029(4)

loop_
_atom_type_symbol
_atom_type_description
_atom_type_scat_dispersion_real
_atom_type_scat_dispersion_imag
_atom_type_scat_source
C C 0.0033 0.0016 'International Tables Vol C Tables 4.2.6.8 and 6.1.1.4'
H H 0.0000 0.0000 'International Tables Vol C Tables 4.2.6.8 and 6.1.1.4'
Cl Cl 0.1484 0.1585 'International Tables Vol C Tables 4.2.6.8 and 6.1.1.4'
Co Co 0.3494 0.9721 'International Tables Vol C Tables 4.2.6.8 and 6.1.1.4'
N N 0.0061 0.0033 'International Tables Vol C Tables 4.2.6.8 and 6.1.1.4'

loop_
_geom_angle_atom_site_label_1
_geom_angle_atom_site_label_2
_geom_angle_atom_site_label_3
_geom_angle
N1 Co1 N2 91.58(3)
N1 Co1 N6 87.68(3)
N1 Co1 N3 76.32(3)
N1 Co1 N5 146.31(3)
N1 Co1 N4 132.41(3)
N6 Co1 N2 132.03(3)
N6 Co1 N3 79.06(3)
N6 Co1 N5 78.44(3)
N3 Co1 N2 146.76(3)
N5 Co1 N2 76.13(3)
N5 Co1 N3 129.38(3)
N4 Co1 N2 88.80(3)
N4 Co1 N6 125.24(3)
N4 Co1 N3 77.80(3)
N4 Co1 N5 79.35(3)
Cl2 Co2 Cl1 107.574(10)
Cl2 Co2 Cl3 110.953(11)
Cl2 Co2 Cl4 112.988(11)
Cl3 Co2 Cl1 106.202(10)
Cl4 Co2 Cl1 111.161(12)
Cl4 Co2 Cl3 107.772(13)
C2 N1 Co1 113.47(6)
C6 N1 Co1 128.22(6)
C6 N1 C2 118.31(8)
C13 N2 Co1 112.94(6)
C17 N2 Co1 127.90(7)
C17 N2 C13 118.67(9)
Co1 N6 H6 107.8
C20 N6 Co1 111.99(6)
C20 N6 H6 107.8
C20 N6 C21 112.73(8)
C21 N6 Co1 108.53(6)
C21 N6 H6 107.8
C22 N3 Co1 109.17(6)
C1 N3 Co1 104.00(6)
C1 N3 C22 110.63(8)
C1 N3 C8 111.15(8)
C8 N3 Co1 110.33(6)
C8 N3 C22 111.31(8)
C12 N5 Co1 104.83(6)
C12 N5 C11 110.47(8)
C11 N5 Co1 109.27(6)
C19 N5 Co1 109.99(6)
C19 N5 C12 111.66(8)
C19 N5 C11 110.46(7)
Co1 N4 H4 108.2
C10 N4 Co1 107.79(6)
C10 N4 H4 108.2
C9 N4 Co1 113.13(6)
C9 N4 H4 108.2
C9 N4 C10 111.32(8)
N3 C22 H22A 109.7
N3 C22 H22B 109.7
N3 C22 C21 109.99(8)
H22A C22 H22B 108.2
C21 C22 H22A 109.7
C21 C22 H22B 109.7
N3 C1 H1A 109.6
N3 C1 H1B 109.6
N3 C1 C2 110.44(8)
H1A C1 H1B 108.1
C2 C1 H1A 109.6
C2 C1 H1B 109.6
N6 C20 H20A 109.8
N6 C20 H20B 109.8
N6 C20 C19 109.45(8)
H20A C20 H20B 108.2
C19 C20 H20A 109.8
C19 C20 H20B 109.8
N4 C10 H10A 110.0
N4 C10 H10B 110.0
N4 C10 C11 108.35(8)
H10A C10 H10B 108.4
C11 C10 H10A 110.0
C11 C10 H10B 110.0
C13 C14 H14 120.8
C13 C14 C15 118.49(10)
C15 C14 H14 120.8
N2 C13 C14 122.80(9)
N2 C13 C12 115.51(8)
C14 C13 C12 121.70(9)
N6 C21 C22 108.22(8)
N6 C21 H21A 110.1
N6 C21 H21B 110.1
C22 C21 H21A 110.1
C22 C21 H21B 110.1
H21A C21 H21B 108.4
H7A C7 H7B 109.5
H7A C7 H7C 109.5
H7B C7 H7C 109.5
C6 C7 H7A 109.5
C6 C7 H7B 109.5
C6 C7 H7C 109.5
N1 C2 C1 116.18(8)
N1 C2 C3 123.04(9)
C3 C2 C1 120.78(9)
C17 C16 H16 120.0
C15 C16 H16 120.0
C15 C16 C17 120.09(10)
N3 C8 H8A 109.7
N3 C8 H8B 109.7
N3 C8 C9 109.74(8)
H8A C8 H8B 108.2
C9 C8 H8A 109.7
C9 C8 H8B 109.7
N1 C6 C7 118.54(8)
N1 C6 C5 121.31(9)
C5 C6 C7 120.12(9)
N5 C12 C13 109.63(8)
N5 C12 H12A 109.7
N5 C12 H12B 109.7
C13 C12 H12A 109.7
C13 C12 H12B 109.7
H12A C12 H12B 108.2
C2 C3 H3 120.8
C2 C3 C4 118.47(10)
C4 C3 H3 120.8
N5 C11 C10 109.04(8)
N5 C11 H11A 109.9
N5 C11 H11B 109.9
C10 C11 H11A 109.9
C10 C11 H11B 109.9
H11A C11 H11B 108.3
N5 C19 C20 110.14(8)
N5 C19 H19A 109.6
N5 C19 H19B 109.6
C20 C19 H19A 109.6
C20 C19 H19B 109.6
H19A C19 H19B 108.1
N2 C17 C16 120.96(10)
N2 C17 C18 118.66(9)
C16 C17 C18 120.38(9)
N4 C9 C8 109.15(8)
N4 C9 H9A 109.9
N4 C9 H9B 109.9
C8 C9 H9A 109.9
C8 C9 H9B 109.9
H9A C9 H9B 108.3
C14 C15 H15 120.5
C16 C15 C14 118.96(10)
C16 C15 H15 120.5
C3 C4 H4A 120.5
C5 C4 C3 119.03(9)
C5 C4 H4A 120.5
C6 C5 H5 120.1
C4 C5 C6 119.72(10)
C4 C5 H5 120.1
C17 C18 H18A 109.5
C17 C18 H18B 109.5
C17 C18 H18C 109.5
H18A C18 H18B 109.5
H18A C18 H18C 109.5
H18B C18 H18C 109.5

loop_
_geom_bond_atom_site_label_1
_geom_bond_atom_site_label_2
_geom_bond_distance
Co1 N1 2.1660(8)
Co1 N2 2.2256(8)
Co1 N6 2.1905(8)
Co1 N3 2.2236(8)
Co1 N5 2.2137(8)
Co1 N4 2.1746(8)
Co2 Cl1 2.2911(3)
Co2 Cl2 2.2747(3)
Co2 Cl3 2.2827(3)
Co2 Cl4 2.2791(3)
N1 C2 1.3514(12)
N1 C6 1.3508(12)
N2 C13 1.3526(12)
N2 C17 1.3510(12)
N6 H6 1.0000
N6 C20 1.4743(13)
N6 C21 1.4820(13)
N3 C22 1.4823(13)
N3 C1 1.4716(13)
N3 C8 1.4786(13)
N5 C12 1.4783(13)
N5 C11 1.4866(12)
N5 C19 1.4775(13)
N4 H4 1.0000
N4 C10 1.4797(13)
N4 C9 1.4782(13)
C22 H22A 0.9900
C22 H22B 0.9900
C22 C21 1.5140(15)
C1 H1A 0.9900
C1 H1B 0.9900
C1 C2 1.5058(14)
C20 H20A 0.9900
C20 H20B 0.9900
C20 C19 1.5223(14)
C10 H10A 0.9900
C10 H10B 0.9900
C10 C11 1.5129(15)
C14 H14 0.9500
C14 C13 1.3874(14)
C14 C15 1.3902(16)
C13 C12 1.5040(14)
C21 H21A 0.9900
C21 H21B 0.9900
C7 H7A 0.9800
C7 H7B 0.9800
C7 H7C 0.9800
C7 C6 1.4988(14)
C2 C3 1.3794(14)
C16 H16 0.9500
C16 C17 1.3985(15)
C16 C15 1.3782(17)
C8 H8A 0.9900
C8 H8B 0.9900
C8 C9 1.5161(15)
C6 C5 1.3927(13)
C12 H12A 0.9900
C12 H12B 0.9900
C3 H3 0.9500
C3 C4 1.3888(16)
C11 H11A 0.9900
C11 H11B 0.9900
C19 H19A 0.9900
C19 H19B 0.9900
C17 C18 1.4957(15)
C9 H9A 0.9900
C9 H9B 0.9900
C15 H15 0.9500
C4 H4A 0.9500
C4 C5 1.3804(15)
C5 H5 0.9500
C18 H18A 0.9800
C18 H18B 0.9800
C18 H18C 0.9800

loop_
_geom_torsion_atom_site_label_1
_geom_torsion_atom_site_label_2
_geom_torsion_atom_site_label_3
_geom_torsion_atom_site_label_4
_geom_torsion
Co1 N1 C2 C1 2.25(10)
Co1 N1 C2 C3 -177.16(8)
Co1 N1 C6 C7 -5.49(12)
Co1 N1 C6 C5 176.62(7)
Co1 N2 C13 C14 171.99(7)
Co1 N2 C13 C12 -8.18(10)
Co1 N2 C17 C16 -172.46(7)
Co1 N2 C17 C18 7.30(13)
Co1 N6 C20 C19 -36.04(9)
Co1 N6 C21 C22 -46.57(9)
Co1 N3 C22 C21 -36.08(9)
Co1 N3 C1 C2 -46.06(9)
Co1 N3 C8 C9 -39.65(9)
Co1 N5 C12 C13 -49.24(8)
Co1 N5 C11 C10 -35.33(9)
Co1 N5 C19 C20 -39.51(9)
Co1 N4 C10 C11 -48.60(8)
Co1 N4 C9 C8 -35.88(10)
N1 C2 C3 C4 -0.13(15)
N1 C6 C5 C4 1.36(15)
N2 C13 C12 N5 39.87(11)
N6 C20 C19 N5 50.33(11)
N3 C22 C21 N6 55.89(10)
N3 C1 C2 N1 31.29(12)
N3 C1 C2 C3 -149.29(9)
N3 C8 C9 N4 49.76(11)
N4 C10 C11 N5 56.70(10)
C22 N3 C1 C2 71.03(10)
C22 N3 C8 C9 -161.02(8)
C1 N3 C22 C21 -149.94(8)
C1 N3 C8 C9 75.18(10)
C1 C2 C3 C4 -179.52(9)
C20 N6 C21 C22 -171.23(8)
C10 N4 C9 C8 85.67(10)
C14 C13 C12 N5 -140.29(9)
C13 N2 C17 C16 -1.08(14)
C13 N2 C17 C18 178.68(9)
C13 C14 C15 C16 -1.41(15)
C21 N6 C20 C19 86.70(10)
C7 C6 C5 C4 -176.49(9)
C2 N1 C6 C7 174.17(8)
C2 N1 C6 C5 -3.72(13)
C2 C3 C4 C5 -2.28(16)
C8 N3 C22 C21 85.96(10)
C8 N3 C1 C2 -164.77(8)
C6 N1 C2 C1 -177.46(8)
C6 N1 C2 C3 3.13(14)
C12 N5 C11 C10 -150.15(8)
C12 N5 C19 C20 76.43(10)
C3 C4 C5 C6 1.69(15)
C11 N5 C12 C13 68.36(10)
C11 N5 C19 C20 -160.22(8)
C19 N5 C12 C13 -168.29(8)
C19 N5 C11 C10 85.80(10)
C17 N2 C13 C14 -0.63(14)
C17 N2 C13 C12 179.20(8)
C17 C16 C15 C14 -0.22(16)
C9 N4 C10 C11 -173.20(8)
C15 C14 C13 N2 1.89(15)
C15 C14 C13 C12 -177.93(9)
C15 C16 C17 N2 1.51(15)
C15 C16 C17 C18 -178.24(10)
